data_1101205
loop_
_publ_author_name
'Ouellette, Wayne'
'Yu, Ming Hui'
'O'Connor, Charles J.'
'Zubieta, Jon'

_publ_section_title
;
 Structural Diversity of the Oxovanadium Organodiphosphonate System:
 A Platform for the Design of Void Channels
;
_journal_issue 8
_journal_name_full 'Inorganic Chemistry'
_journal_page_first 3224
_journal_page_last 3239
_journal_paper_doi 10.1021/ic0517422
_journal_volume 45
_journal_year 2006
_chemical_formula_sum 'C5 H16.5 N O10.25 P2 V2'
_chemical_formula_weight 418.51
_space_group_IT_number 15
_symmetry_cell_setting monoclinic
_symmetry_space_group_name_Hall '-C 2yc'
_symmetry_space_group_name_H-M 'C 1 2/c 1'
_cell_angle_alpha 90.00
_cell_angle_beta 103.5300(10)
_cell_angle_gamma 90.00
_cell_formula_units_Z 8
_cell_length_a 15.2003(11)
_cell_length_b 10.2122(7)
_cell_length_c 18.5903(13)
_cell_measurement_temperature 90(2)
_cell_volume 2805.7(3)
_diffrn_ambient_temperature 90(2)
_exptl_crystal_density_diffrn 1.982
_cod_duplicate_entry 1101183
_cod_depositor_comments
;
The following automatic conversions were performed:
'_symmetry_cell_setting' value 'Monoclinic' changed to 'monoclinic'
according to '/home/saulius/struct/CIF-dictionaries/cif_core.dic'
dictionary named 'cif_core.dic' version 2.4.1 from 2010-06-29.

Automatic conversion script
Id: cif_fix_enum 1527 2010-12-29 10:47:43Z saulius 
;
_cod_original_sg_symbol_H-M 'C 2/c'
_cod_original_formula_sum 'C5 H16.50 N O10.25 P2 V2'
_cod_database_code 1101205

loop_
_symmetry_equiv_pos_as_xyz
'x, y, z'
'-x, y, -z+1/2'
'x+1/2, y+1/2, z'
'-x+1/2, y+1/2, -z+1/2'
'-x, -y, -z'
'x, -y, z-1/2'
'-x+1/2, -y+1/2, -z'
'x+1/2, -y+1/2, z-1/2'

loop_
_atom_site_label
_atom_site_type_symbol
_atom_site_fract_x
_atom_site_fract_y
_atom_site_fract_z
_atom_site_U_iso_or_equiv
_atom_site_adp_type
_atom_site_occupancy
_atom_site_symmetry_multiplicity
_atom_site_calc_flag
_atom_site_refinement_flags
_atom_site_disorder_assembly
_atom_site_disorder_group
V1 V 0.16025(4) 0.38417(6) 0.08394(3) 0.01194(16) Uani 1 1 d . . .
V2 V 0.25210(4) -0.04648(6) 0.21606(3) 0.01174(16) Uani 1 1 d . . .
P1 P 0.28636(6) 0.12163(9) 0.07779(5) 0.0111(2) Uani 1 1 d . . .
P2 P 0.33657(6) 0.16866(9) 0.33572(5) 0.0108(2) Uani 1 1 d . . .
O1 O 0.21142(19) 0.4257(3) -0.00013(14) 0.0158(5) Uani 1 1 d . . .
O2 O 0.17471(19) 0.5730(3) 0.10387(14) 0.0159(5) Uani 1 1 d . . .
O3 O 0.0539(2) 0.3647(3) 0.05904(18) 0.0242(6) Uani 1 1 d . . .
O4 O 0.2025(3) 0.3566(3) 0.19155(17) 0.0259(7) Uani 1 1 d . . .
O5 O 0.20186(18) 0.2008(3) 0.07841(15) 0.0163(5) Uani 1 1 d . . .
O6 O 0.29019(19) -0.0014(3) 0.12580(14) 0.0154(5) Uani 1 1 d . . .
O7 O 0.23296(18) -0.2219(3) 0.16968(15) 0.0164(5) Uani 1 1 d . . .
O8 O 0.1526(2) 0.0052(3) 0.2138(2) 0.0291(7) Uani 1 1 d . . .
O9 O 0.32841(18) 0.1006(3) 0.26113(14) 0.0149(5) Uani 1 1 d . . .
O90 O 0.0431(9) 0.0279(15) 0.0189(9) 0.038(4) Uani 0.25 1 d P . .
O91 O 0.8270(10) 0.2940(6) 0.0371(5) 0.188(6) Uani 1 1 d . . .
C1 C 0.3840(2) 0.2210(4) 0.1123(2) 0.0139(7) Uani 1 1 d . . .
H1D H 0.3860 0.2909 0.0758 0.017 Uiso 1 1 calc R . .
H1E H 0.3776 0.2637 0.1586 0.017 Uiso 1 1 calc R . .
C2 C 0.4468(3) 0.2411(4) 0.3599(2) 0.0162(7) Uani 1 1 d . . .
H2A H 0.4524 0.3028 0.3201 0.019 Uiso 1 1 calc R . .
H2B H 0.4517 0.2929 0.4056 0.019 Uiso 1 1 calc R . .
C3 C 0.5263(3) 0.1465(4) 0.3722(2) 0.0160(7) Uani 1 1 d . . .
H3A H 0.5213 0.0911 0.3277 0.019 Uiso 1 1 calc R . .
H3B H 0.5248 0.0885 0.4145 0.019 Uiso 1 1 calc R . .
N1 N 0.8937(18) 0.125(3) 0.0823(10) 0.352(14) Uani 1 1 d DU . .
H1A H 0.8360 0.1210 0.0882 0.527 Uiso 1 1 calc R . .
H1B H 0.9050 0.0535 0.0566 0.527 Uiso 1 1 calc R . .
H1C H 0.9009 0.1989 0.0570 0.527 Uiso 1 1 calc R . .
C4 C 0.9602(9) 0.1272(15) 0.1587(10) 0.198(10) Uani 1 1 d D . .
H4A1 H 0.9519 0.0431 0.1828 0.237 Uiso 1 1 calc R . .
H4A2 H 1.0216 0.1246 0.1493 0.237 Uiso 1 1 calc R . .
C5 C 0.9624(5) 0.2341(7) 0.2173(4) 0.0616(19) Uani 1 1 d D . .
H5A H 0.9620 0.3201 0.1926 0.074 Uiso 1 1 calc R . .
H5B H 0.9055 0.2278 0.2343 0.074 Uiso 1 1 calc R . .
H4 H 0.214(4) 0.294(6) 0.196(3) 0.019(14) Uiso 1 1 d . . .

loop_
_atom_site_aniso_label
_atom_site_aniso_U_11
_atom_site_aniso_U_22
_atom_site_aniso_U_33
_atom_site_aniso_U_23
_atom_site_aniso_U_13
_atom_site_aniso_U_12
V1 0.0141(3) 0.0136(3) 0.0092(3) -0.0014(2) 0.0050(2) 0.0016(2)
V2 0.0131(3) 0.0134(3) 0.0098(3) -0.0028(2) 0.0048(2) -0.0022(2)
P1 0.0148(4) 0.0115(4) 0.0071(4) -0.0007(3) 0.0030(3) 0.0012(3)
P2 0.0133(4) 0.0115(4) 0.0074(4) 0.0006(3) 0.0022(3) -0.0005(3)
O1 0.0216(13) 0.0180(13) 0.0090(11) -0.0013(10) 0.0059(10) -0.0015(11)
O2 0.0266(14) 0.0132(12) 0.0090(11) -0.0014(10) 0.0067(10) -0.0005(11)
O3 0.0184(14) 0.0246(15) 0.0314(17) -0.0075(13) 0.0098(12) 0.0002(12)
O4 0.053(2) 0.0152(15) 0.0103(13) -0.0001(12) 0.0082(13) 0.0078(15)
O5 0.0168(13) 0.0172(13) 0.0156(13) 0.0000(10) 0.0054(10) 0.0034(10)
O6 0.0246(14) 0.0122(12) 0.0108(11) 0.0002(10) 0.0072(10) 0.0021(11)
O7 0.0180(13) 0.0147(13) 0.0180(13) -0.0047(10) 0.0075(10) -0.0031(10)
O8 0.0188(14) 0.0285(16) 0.0424(19) -0.0182(15) 0.0121(13) -0.0029(13)
O9 0.0201(13) 0.0169(13) 0.0083(11) -0.0020(10) 0.0045(10) -0.0067(10)
O90 0.023(7) 0.033(8) 0.055(10) 0.014(7) -0.001(6) 0.000(6)
O91 0.461(18) 0.034(3) 0.140(7) -0.007(4) 0.214(10) -0.012(6)
C1 0.0152(16) 0.0114(16) 0.0145(17) -0.0030(13) 0.0024(13) 0.0007(13)
C2 0.0168(17) 0.0120(16) 0.0179(17) -0.0019(14) 0.0002(14) -0.0015(14)
C3 0.0183(18) 0.0130(16) 0.0147(17) -0.0004(14) -0.0003(14) -0.0017(14)
N1 0.352(14) 0.352(14) 0.352(14) 0.0004(10) 0.083(3) 0.0000(10)
C4 0.084(9) 0.149(13) 0.32(2) -0.158(15) -0.041(12) 0.006(8)
C5 0.077(5) 0.042(3) 0.077(5) -0.001(3) 0.038(4) -0.004(3)

loop_
_geom_bond_atom_site_label_1
_geom_bond_atom_site_label_2
_geom_bond_distance
_geom_bond_site_symmetry_2
_geom_bond_publ_flag
V1 O3 1.586(3) . ?
V1 O1 1.948(3) . ?
V1 O2 1.966(3) . ?
V1 O4 1.973(3) . ?
V1 O5 1.987(3) . ?
V2 O8 1.593(3) . ?
V2 O6 1.954(3) . ?
V2 O9 1.962(3) . ?
V2 O4 1.963(3) 4_545 ?
V2 O7 1.980(3) . ?
P1 O5 1.520(3) . ?
P1 O1 1.530(3) 7 ?
P1 O6 1.534(3) . ?
P1 C1 1.788(4) . ?
P2 O7 1.525(3) 4 ?
P2 O2 1.528(3) 4_545 ?
P2 O9 1.530(3) . ?
P2 C2 1.790(4) . ?
O1 P1 1.530(3) 7 ?
O2 P2 1.528(3) 4 ?
O4 V2 1.963(3) 4 ?
O4 H4 0.66(6) . ?
O7 P2 1.525(3) 4_545 ?
O90 O90 1.45(3) 5 ?
C1 C3 1.528(5) 2_655 ?
C1 H1D 0.9900 . ?
C1 H1E 0.9900 . ?
C2 C3 1.521(5) . ?
C2 H2A 0.9900 . ?
C2 H2B 0.9900 . ?
C3 C1 1.528(5) 2_655 ?
C3 H3A 0.9900 . ?
C3 H3B 0.9900 . ?
N1 C4 1.537(10) . ?
N1 H1A 0.9100 . ?
N1 H1B 0.9100 . ?
N1 H1C 0.9100 . ?
C4 C5 1.536(8) . ?
C4 H4A1 0.9900 . ?
C4 H4A2 0.9900 . ?
C5 C5 1.462(16) 2_755 ?
C5 H5A 0.9900 . ?
C5 H5B 0.9900 . ?
